data_4128166
loop_
_publ_author_name
'Cao, Chen-Chen'
'Chen, Cheng-Xia'
'Wei, Zhang-Wen'
'Qiu, Qian-Feng'
'Zhu, Neng-Xiu'
'Xiong, Yang-Yang'
'Jiang, Ji-Jun'
'Wang, Dawei'
'Su, Cheng-Yong'

_publ_section_title
;
 Catalysis through Dynamic Spacer Installation of Multivariate
 Functionalities in Metal-Organic Frameworks.
;
_journal_issue 6
_journal_name_full 'Journal of the American Chemical Society'
_journal_page_first 2589
_journal_page_last 2593
_journal_paper_doi 10.1021/jacs.8b12372
_journal_volume 141
_journal_year 2019
_chemical_formula_moiety 'C78 H33 Cu F24 I N3 O32 Zr6'
_chemical_formula_sum 'C78 H33 Cu F24 I N3 O32 Zr6'
_chemical_formula_weight 2717.83
_chemical_name_common LIFM-28-BPYDC-Cu
_space_group_crystal_system tetragonal
_space_group_IT_number 131
_space_group_name_Hall '-P 4c 2'
_space_group_name_H-M_alt 'P 42/m m c'
_symmetry_space_group_name_Hall '-P 4c 2'
_symmetry_space_group_name_H-M 'P 42/m m c'
_atom_sites_solution_hydrogens mixed
_audit_creation_method SHELXL-2014/7
_cell_angle_alpha 90
_cell_angle_beta 90
_cell_angle_gamma 90
_cell_formula_units_Z 2
_cell_length_a 22.9570(16)
_cell_length_b 22.9570(16)
_cell_length_c 18.806(2)
_cell_measurement_reflns_used 2799
_cell_measurement_temperature 173(2)
_cell_measurement_theta_max 65.5250
_cell_measurement_theta_min 4.2860
_cell_volume 9911.2(14)
_computing_structure_refinement 'SHELXL-2014/7 (Sheldrick, 2014)'
_diffrn_ambient_temperature 173(2)
_diffrn_detector 'CCD plate'
_diffrn_detector_area_resol_mean 10.6525
_diffrn_detector_type Atlas
_diffrn_measured_fraction_theta_full 0.963
_diffrn_measured_fraction_theta_max 0.963
_diffrn_measurement_device 'four-circle diffractometer'
_diffrn_measurement_device_type 'SuperNova, Dual, Cu at home/near, Atlas'
_diffrn_measurement_method '\w scans'
_diffrn_radiation_monochromator mirror
_diffrn_radiation_type CuK\a
_diffrn_radiation_wavelength 1.54184
_diffrn_reflns_av_R_equivalents 0.0863
_diffrn_reflns_av_unetI/netI 0.0756
_diffrn_reflns_Laue_measured_fraction_full 0.963
_diffrn_reflns_Laue_measured_fraction_max 0.963
_diffrn_reflns_limit_h_max 19
_diffrn_reflns_limit_h_min -26
_diffrn_reflns_limit_k_max 24
_diffrn_reflns_limit_k_min -23
_diffrn_reflns_limit_l_max 5
_diffrn_reflns_limit_l_min -21
_diffrn_reflns_number 14346
_diffrn_reflns_point_group_measured_fraction_full 0.963
_diffrn_reflns_point_group_measured_fraction_max 0.963
_diffrn_reflns_theta_full 66.457
_diffrn_reflns_theta_max 66.457
_diffrn_reflns_theta_min 3.851
_diffrn_source 'micro-focus sealed X-ray tube'
_diffrn_source_type 'SuperNova (Cu) X-ray Source'
_exptl_absorpt_coefficient_mu 4.383
_exptl_absorpt_correction_T_max 1.00000
_exptl_absorpt_correction_T_min 0.21068
_exptl_absorpt_correction_type multi-scan
_exptl_absorpt_process_details
;
CrysAlisPro 1.171.39.44a (Rigaku Oxford Diffraction, 2018)
Empirical absorption correction using spherical harmonics,
 implemented in SCALE3 ABSPACK scaling algorithm.
;
_exptl_crystal_colour Brown
_exptl_crystal_density_diffrn 0.911
_exptl_crystal_description Block
_exptl_crystal_F_000 2632
_exptl_crystal_size_max 0.1
_exptl_crystal_size_mid 0.1
_exptl_crystal_size_min 0.1
_refine_diff_density_max 2.075
_refine_diff_density_min -2.161
_refine_diff_density_rms 0.172
_refine_ls_extinction_method none
_refine_ls_goodness_of_fit_ref 0.943
_refine_ls_hydrogen_treatment constr
_refine_ls_matrix_type full
_refine_ls_number_parameters 247
_refine_ls_number_reflns 4589
_refine_ls_number_restraints 345
_refine_ls_restrained_S_all 0.967
_refine_ls_R_factor_all 0.1693
_refine_ls_R_factor_gt 0.1438
_refine_ls_shift/su_max 0.001
_refine_ls_shift/su_mean 0.000
_refine_ls_structure_factor_coef Fsqd
_refine_ls_weighting_details 'w=1/[\s^2^(Fo^2^)+(0.0633P)^2^+400.0000P] where P=(Fo^2^+2Fc^2^)/3'
_refine_ls_weighting_scheme calc
_refine_ls_wR_factor_gt 0.3202
_refine_ls_wR_factor_ref 0.3361
_reflns_Friedel_coverage 0.000
_reflns_number_gt 3480
_reflns_number_total 4589
_reflns_threshold_expression 'I > 2\s(I)'
_cod_data_source_file LIFM-28-BPYDC-Cu.cif
_cod_data_source_block LIFM-28-BPYDC-Cu
_cod_original_cell_volume 9911.3(18)
_cod_database_code 4128166
_shelx_shelxl_version_number 2014/7
_shelx_space_group_comment
;
The symmetry employed for this shelxl refinement is uniquely defined
by the following loop, which should always be used as a source of
symmetry information in preference to the above space-group names.
They are only intended as comments.
;

loop_
_space_group_symop_operation_xyz
'x, y, z'
'-y, x, z+1/2'
'-x, -y, z'
'y, -x, z+1/2'
'x, -y, -z'
'-x, y, -z'
'y, x, -z+1/2'
'-y, -x, -z+1/2'
'-x, -y, -z'
'y, -x, -z-1/2'
'x, y, -z'
'-y, x, -z-1/2'
'-x, y, z'
'x, -y, z'
'-y, -x, z-1/2'
'y, x, z-1/2'

loop_
_atom_site_label
_atom_site_type_symbol
_atom_site_fract_x
_atom_site_fract_y
_atom_site_fract_z
_atom_site_U_iso_or_equiv
_atom_site_adp_type
_atom_site_occupancy
_atom_site_site_symmetry_order
_atom_site_calc_flag
_atom_site_refinement_flags_posn
_atom_site_refinement_flags_adp
_atom_site_refinement_flags_occupancy
_atom_site_disorder_assembly
_atom_site_disorder_group
I1 I 0.4010(15) 0.8421(15) 0.5000 0.416(15) Uani 0.25 2 d S TU P A 1
Zr1 Zr 0.5000 0.92433(7) 0.90668(9) 0.0469(5) Uani 1 2 d S TU P . .
Zr2 Zr 0.39217(8) 1.0000 1.0000 0.0288(5) Uani 1 4 d S T P . .
Cu1 Cu 0.5000 0.8970(15) 0.5000 0.272(8) Uani 0.5 4 d DS TU P A 1
F1 F 0.1420(7) 0.7869(8) 0.8866(11) 0.218(8) Uani 0.762(9) 1 d D U P B 1
F2 F 0.1153(6) 0.8473(10) 0.8078(10) 0.216(8) Uani 0.762(9) 1 d D U P B 1
F3 F 0.1466(7) 0.8780(8) 0.9076(10) 0.202(7) Uani 0.762(9) 1 d D U P B 1
F1A F 0.3603(14) 0.7963(18) 0.6559(19) 0.178(10) Uani 0.238(9) 1 d D U P B 2
F2A F 0.3168(19) 0.7210(9) 0.6946(16) 0.173(10) Uani 0.238(9) 1 d D U P B 2
F3A F 0.2721(16) 0.7811(18) 0.6273(12) 0.182(10) Uani 0.238(9) 1 d D U P B 2
O1 O 0.3413(4) 0.9424(5) 0.9273(5) 0.072(2) Uani 1 1 d . U . . .
O2 O 0.4124(5) 0.8956(5) 0.8671(6) 0.086(2) Uani 1 1 d . U . . .
O3 O 0.5000 0.9436(5) 0.7898(8) 0.103(3) Uani 1 2 d DS TU P . .
O4 O 0.4463(5) 1.0000 0.9060(9) 0.066(3) Uani 1 2 d S TU P . .
O5 O 0.4459(6) 1.0779(8) 1.0000 0.078(5) Uani 1 2 d S T P . .
O6 O 0.5000 0.8295(7) 0.9117(13) 0.115(5) Uani 1 2 d S TU P . .
N1 N 0.5000 0.9476(3) 0.5774(6) 0.268(8) Uani 0.5 2 d DS TU P A 1
N2 N 0.5682(2) 0.8459(17) 0.5000 0.284(14) Uani 0.25 2 d DS TU P C 2
C1 C 0.2327(5) 0.8085(5) 0.7693(6) 0.154(5) Uani 1 1 d D U . . .
C2 C 0.2164(4) 0.8393(5) 0.8296(6) 0.152(4) Uani 1 1 d D U . . .
H2 H 0.1773 0.8380 0.8458 0.182 Uiso 0.238(9) 1 calc R U P B 2
C3 C 0.2577(5) 0.8724(4) 0.8665(5) 0.131(4) Uani 1 1 d D U . . .
H3 H 0.2467 0.8936 0.9078 0.157 Uiso 1 1 calc R U . . .
C4 C 0.3149(5) 0.8743(5) 0.8426(6) 0.117(4) Uani 1 1 d D U . . .
C5 C 0.3312(4) 0.8435(6) 0.7823(7) 0.141(4) Uani 1 1 d D U . . .
H5 H 0.3703 0.8449 0.7661 0.169 Uiso 1 1 calc R U . . .
C6 C 0.2901(6) 0.8105(6) 0.7454(6) 0.155(5) Uani 1 1 d D U . . .
H6 H 0.3012 0.7894 0.7041 0.186 Uiso 0.762(9) 1 calc R U P B 1
C7 C 0.3584(8) 0.9090(7) 0.8814(9) 0.084(2) Uani 1 1 d . U . . .
C8 C 0.1553(5) 0.8382(7) 0.8571(8) 0.175(5) Uani 0.762(9) 1 d D U P B 1
C9 C 0.5000 1.0000 0.7686(7) 0.210(8) Uani 1 4 d DS TU P . .
C10 C 0.5000 1.0000 0.6883(5) 0.231(8) Uani 1 4 d DS TU P A .
C11 C 0.5000 0.9469(3) 0.6513(5) 0.250(8) Uani 1 2 d DS TU P . .
H11 H 0.5000 0.9111 0.6769 0.299 Uiso 1 2 d R U P A .
C12 C 0.5000 1.0000 0.5400(3) 0.270(9) Uani 1 4 d DS TU P . .
C13 C 0.5000 1.0524(3) 0.5774(6) 0.271(11) Uani 0.5 2 d DS TU P A 2
H13 H 0.5000 1.0881 0.5520 0.326 Uiso 0.5 2 calc R U P A 2
C14 C 0.599(3) 0.807(3) 0.5000 0.289(17) Uani 0.25 2 d DS TU P C 2
C15 C 0.6487(2) 0.7654(18) 0.5000 0.29(2) Uani 0.25 2 d DS TU P C 2
H15A H 0.6339 0.7254 0.5000 0.435 Uiso 0.25 2 calc R U P C 2
H15B H 0.6725 0.7718 0.4575 0.435 Uiso 0.125 1 calc R U P C 2
H15C H 0.6725 0.7718 0.5425 0.435 Uiso 0.125 1 calc R U P C 2
C8A C 0.3092(9) 0.7775(9) 0.6807(9) 0.165(6) Uani 0.238(9) 1 d D U P B 2

loop_
_atom_site_aniso_label
_atom_site_aniso_U_11
_atom_site_aniso_U_22
_atom_site_aniso_U_33
_atom_site_aniso_U_23
_atom_site_aniso_U_13
_atom_site_aniso_U_12
I1 0.396(18) 0.385(19) 0.47(2) 0.000 0.000 -0.108(16)
Zr1 0.0446(9) 0.0500(10) 0.0460(9) -0.0257(8) 0.000 0.000
Zr2 0.0218(9) 0.0414(11) 0.0231(9) 0.000 0.000 0.000
Cu1 0.311(14) 0.289(15) 0.217(13) 0.000 0.000 0.000
F1 0.166(14) 0.243(14) 0.246(17) -0.050(12) 0.026(13) -0.087(13)
F2 0.127(10) 0.291(18) 0.229(15) -0.087(13) -0.039(11) -0.044(14)
F3 0.129(12) 0.265(15) 0.213(15) -0.105(13) 0.011(11) -0.073(13)
F1A 0.162(13) 0.196(17) 0.175(16) -0.052(14) -0.004(11) -0.028(13)
F2A 0.15(2) 0.182(13) 0.19(2) -0.094(13) -0.023(18) -0.051(15)
F3A 0.186(18) 0.20(2) 0.157(16) -0.094(17) -0.035(15) -0.051(19)
O1 0.068(4) 0.082(5) 0.067(4) -0.040(4) -0.021(4) -0.031(4)
O2 0.070(3) 0.105(4) 0.082(5) -0.044(4) -0.024(3) -0.020(3)
O3 0.109(7) 0.152(8) 0.046(2) -0.017(4) 0.000 0.000
O4 0.034(4) 0.057(2) 0.106(9) 0.000 0.022(7) 0.000
O5 0.039(8) 0.133(15) 0.061(9) 0.000 0.000 -0.018(9)
O6 0.112(9) 0.0496(15) 0.182(15) -0.017(7) 0.000 0.000
N1 0.303(13) 0.287(14) 0.214(12) 0.000(5) 0.000 0.000
N2 0.32(2) 0.30(3) 0.24(2) 0.000 0.000 0.01(2)
C1 0.124(8) 0.182(10) 0.157(9) -0.082(8) -0.031(8) -0.065(8)
C2 0.112(7) 0.184(9) 0.159(9) -0.080(8) -0.026(7) -0.068(7)
C3 0.098(7) 0.158(9) 0.138(9) -0.069(8) -0.027(7) -0.055(7)
C4 0.094(6) 0.139(7) 0.118(7) -0.064(6) -0.027(6) -0.042(6)
C5 0.116(8) 0.167(9) 0.138(9) -0.084(7) -0.025(7) -0.050(8)
C6 0.131(8) 0.181(10) 0.152(9) -0.090(7) -0.028(7) -0.059(8)
C7 0.074(4) 0.099(5) 0.078(5) -0.043(4) -0.019(4) -0.023(4)
C8 0.116(8) 0.218(12) 0.189(11) -0.080(9) -0.016(8) -0.077(9)
C9 0.215(10) 0.212(10) 0.204(10) 0.000 0.000 0.000
C10 0.241(10) 0.239(10) 0.215(10) 0.000 0.000 0.000
C11 0.273(12) 0.263(12) 0.213(12) -0.007(6) 0.000 0.000
C12 0.308(16) 0.290(15) 0.212(15) 0.000 0.000 0.000
C13 0.311(19) 0.291(17) 0.212(18) 0.001(8) 0.000 0.000
C14 0.32(3) 0.30(3) 0.25(3) 0.000 0.000 0.01(2)
C15 0.32(4) 0.30(4) 0.25(4) 0.000 0.000 0.01(3)
C8A 0.149(11) 0.184(12) 0.160(11) -0.093(10) -0.025(9) -0.053(11)

loop_
_atom_type_symbol
_atom_type_description
_atom_type_scat_dispersion_real
_atom_type_scat_dispersion_imag
_atom_type_scat_source
C C 0.0181 0.0091 'International Tables Vol C Tables 4.2.6.8 and 6.1.1.4'
H H 0.0000 0.0000 'International Tables Vol C Tables 4.2.6.8 and 6.1.1.4'
N N 0.0311 0.0180 'International Tables Vol C Tables 4.2.6.8 and 6.1.1.4'
O O 0.0492 0.0322 'International Tables Vol C Tables 4.2.6.8 and 6.1.1.4'
I I -0.3257 6.8362 'International Tables Vol C Tables 4.2.6.8 and 6.1.1.4'
F F 0.0727 0.0534 'International Tables Vol C Tables 4.2.6.8 and 6.1.1.4'
Zr Zr -0.1862 2.2449 'International Tables Vol C Tables 4.2.6.8 and 6.1.1.4'
Cu Cu -1.9646 0.5888 'International Tables Vol C Tables 4.2.6.8 and 6.1.1.4'

loop_
_geom_angle_atom_site_label_1
_geom_angle_atom_site_label_2
_geom_angle_atom_site_label_3
_geom_angle
_geom_angle_site_symmetry_1
_geom_angle_site_symmetry_3
O4 Zr1 O4 70.7(5) 3_675 .
O4 Zr1 O5 71.9(6) 3_675 9_677
O4 Zr1 O5 111.0(6) . 9_677
O4 Zr1 O5 111.0(6) 3_675 5_577
O4 Zr1 O5 71.9(6) . 5_577
O5 Zr1 O5 70.5(6) 9_677 5_577
O4 Zr1 O6 144.6(3) 3_675 .
O4 Zr1 O6 144.6(3) . .
O5 Zr1 O6 86.6(7) 9_677 .
O5 Zr1 O6 86.6(7) 5_577 .
O4 Zr1 O2 139.2(5) 3_675 .
O4 Zr1 O2 73.7(4) . .
O5 Zr1 O2 141.4(5) 9_677 .
O5 Zr1 O2 75.3(4) 5_577 .
O6 Zr1 O2 73.8(4) . .
O4 Zr1 O2 73.7(4) 3_675 13_655
O4 Zr1 O2 139.2(5) . 13_655
O5 Zr1 O2 75.3(4) 9_677 13_655
O5 Zr1 O2 141.4(5) 5_577 13_655
O6 Zr1 O2 73.8(4) . 13_655
O2 Zr1 O2 127.3(6) . 13_655
O4 Zr1 O3 80.4(5) 3_675 .
O4 Zr1 O3 80.4(5) . .
O5 Zr1 O3 143.6(3) 9_677 .
O5 Zr1 O3 143.6(3) 5_577 .
O6 Zr1 O3 103.9(7) . .
O2 Zr1 O3 74.5(3) . .
O2 Zr1 O3 74.5(3) 13_655 .
O4 Zr1 Zr1 35.4(3) 3_675 3_675
O4 Zr1 Zr1 35.4(3) . 3_675
O5 Zr1 Zr1 91.3(5) 9_677 3_675
O5 Zr1 Zr1 91.3(5) 5_577 3_675
O6 Zr1 Zr1 177.5(6) . 3_675
O2 Zr1 Zr1 107.1(3) . 3_675
O2 Zr1 Zr1 107.1(3) 13_655 3_675
O3 Zr1 Zr1 78.6(3) . 3_675
O4 Zr1 Zr2 90.4(3) 3_675 .
O4 Zr1 Zr2 35.7(4) . .
O5 Zr1 Zr2 90.6(4) 9_677 .
O5 Zr1 Zr2 36.2(4) 5_577 .
O6 Zr1 Zr2 118.3(4) . .
O2 Zr1 Zr2 71.3(3) . .
O2 Zr1 Zr2 161.3(3) 13_655 .
O3 Zr1 Zr2 113.2(2) . .
Zr1 Zr1 Zr2 60.21(3) 3_675 .
O4 Zr1 Zr2 35.7(4) 3_675 9_677
O4 Zr1 Zr2 90.4(3) . 9_677
O5 Zr1 Zr2 36.2(4) 9_677 9_677
O5 Zr1 Zr2 90.6(4) 5_577 9_677
O6 Zr1 Zr2 118.3(4) . 9_677
O2 Zr1 Zr2 161.3(3) . 9_677
O2 Zr1 Zr2 71.2(3) 13_655 9_677
O3 Zr1 Zr2 113.2(2) . 9_677
Zr1 Zr1 Zr2 60.21(3) 3_675 9_677
Zr2 Zr1 Zr2 90.14(5) . 9_677
O4 Zr1 Zr1 90.3(4) 3_675 11_557
O4 Zr1 Zr1 90.3(4) . 11_557
O5 Zr1 Zr1 35.3(3) 9_677 11_557
O5 Zr1 Zr1 35.3(3) 5_577 11_557
O6 Zr1 Zr1 87.5(6) . 11_557
O2 Zr1 Zr1 109.4(3) . 11_557
O2 Zr1 Zr1 109.4(3) 13_655 11_557
O3 Zr1 Zr1 168.6(3) . 11_557
Zr1 Zr1 Zr1 90.000(1) 3_675 11_557
Zr2 Zr1 Zr1 59.87(3) . 11_557
Zr2 Zr1 Zr1 59.87(3) 9_677 11_557
O5 Zr2 O5 110.8(8) . 5_577
O5 Zr2 O4 70.9(3) . .
O5 Zr2 O4 70.9(3) 5_577 .
O5 Zr2 O4 70.9(3) . 11_557
O5 Zr2 O4 70.9(3) 5_577 11_557
O4 Zr2 O4 109.8(8) . 11_557
O5 Zr2 O1 79.0(4) . 5_577
O5 Zr2 O1 141.7(3) 5_577 5_577
O4 Zr2 O1 143.3(3) . 5_577
O4 Zr2 O1 78.5(4) 11_557 5_577
O5 Zr2 O1 79.0(4) . 14_575
O5 Zr2 O1 141.7(3) 5_577 14_575
O4 Zr2 O1 78.5(4) . 14_575
O4 Zr2 O1 143.3(3) 11_557 14_575
O1 Zr2 O1 75.5(6) 5_577 14_575
O5 Zr2 O1 141.7(3) . 11_557
O5 Zr2 O1 79.0(4) 5_577 11_557
O4 Zr2 O1 143.3(3) . 11_557
O4 Zr2 O1 78.5(4) 11_557 11_557
O1 Zr2 O1 72.7(6) 5_577 11_557
O1 Zr2 O1 116.9(6) 14_575 11_557
O5 Zr2 O1 141.7(3) . .
O5 Zr2 O1 79.0(4) 5_577 .
O4 Zr2 O1 78.5(4) . .
O4 Zr2 O1 143.3(3) 11_557 .
O1 Zr2 O1 116.9(6) 5_577 .
O1 Zr2 O1 72.7(6) 14_575 .
O1 Zr2 O1 75.5(6) 11_557 .
O5 Zr2 Zr1 90.4(4) . .
O5 Zr2 Zr1 35.8(2) 5_577 .
O4 Zr2 Zr1 35.1(2) . .
O4 Zr2 Zr1 90.2(3) 11_557 .
O1 Zr2 Zr1 166.5(3) 5_577 .
O1 Zr2 Zr1 110.9(3) 14_575 .
O1 Zr2 Zr1 112.5(3) 11_557 .
O1 Zr2 Zr1 76.6(3) . .
O5 Zr2 Zr1 35.8(2) . 9_677
O5 Zr2 Zr1 90.4(4) 5_577 9_677
O4 Zr2 Zr1 90.2(3) . 9_677
O4 Zr2 Zr1 35.1(2) 11_557 9_677
O1 Zr2 Zr1 76.6(3) 5_577 9_677
O1 Zr2 Zr1 112.5(3) 14_575 9_677
O1 Zr2 Zr1 110.9(3) 11_557 9_677
O1 Zr2 Zr1 166.5(3) . 9_677
Zr1 Zr2 Zr1 89.86(5) . 9_677
O5 Zr2 Zr1 90.4(4) . 11_557
O5 Zr2 Zr1 35.8(2) 5_577 11_557
O4 Zr2 Zr1 90.2(3) . 11_557
O4 Zr2 Zr1 35.1(2) 11_557 11_557
O1 Zr2 Zr1 110.9(3) 5_577 11_557
O1 Zr2 Zr1 166.5(3) 14_575 11_557
O1 Zr2 Zr1 76.6(3) 11_557 11_557
O1 Zr2 Zr1 112.5(3) . 11_557
Zr1 Zr2 Zr1 60.25(6) . 11_557
Zr1 Zr2 Zr1 59.58(6) 9_677 11_557
O5 Zr2 Zr1 35.8(2) . 3_675
O5 Zr2 Zr1 90.4(4) 5_577 3_675
O4 Zr2 Zr1 35.1(2) . 3_675
O4 Zr2 Zr1 90.2(3) 11_557 3_675
O1 Zr2 Zr1 112.5(3) 5_577 3_675
O1 Zr2 Zr1 76.6(3) 14_575 3_675
O1 Zr2 Zr1 166.5(3) 11_557 3_675
O1 Zr2 Zr1 110.9(3) . 3_675
Zr1 Zr2 Zr1 59.58(6) . 3_675
Zr1 Zr2 Zr1 60.25(6) 9_677 3_675
Zr1 Zr2 Zr1 89.86(5) 11_557 3_675
N1 Cu1 N1 102.8(18) . 11_556
N1 Cu1 C12 33.8(6) . .
N1 Cu1 C12 69.1(11) 11_556 .
N1 Cu1 C12 69.1(11) . 5_576
N1 Cu1 C12 33.8(6) 11_556 5_576
C12 Cu1 C12 35.3(5) . 5_576
N1 Cu1 I1 107.6(5) . 13_655
N1 Cu1 I1 107.6(5) 11_556 13_655
C12 Cu1 I1 117.5(10) . 13_655
C12 Cu1 I1 117.5(10) 5_576 13_655
N1 Cu1 I1 107.6(5) . .
N1 Cu1 I1 107.6(5) 11_556 .
C12 Cu1 I1 117.5(10) . .
C12 Cu1 I1 117.5(10) 5_576 .
I1 Cu1 I1 122(2) 13_655 .
C7 O1 Zr2 129.7(10) . .
C7 O2 Zr1 135.5(9) . .
C9 O3 Zr1 118.5(11) . .
Zr1 O4 Zr1 109.3(5) 3_675 .
Zr1 O4 Zr2 109.2(5) 3_675 .
Zr1 O4 Zr2 109.2(5) . .
Zr2 O5 Zr1 108.0(6) . 9_677
Zr2 O5 Zr1 108.0(6) . 3_675
Zr1 O5 Zr1 109.4(6) 9_677 3_675
C11 N1 C12 121.0(6) . .
C11 N1 Cu1 140.7(10) . .
C12 N1 Cu1 98.3(10) . .
C2 C1 C6 120.1(5) . .
C2 C1 C1 122.7(10) . 8_666
C6 C1 C1 117.0(9) . 8_666
C1 C2 C3 120.0(5) . .
C1 C2 C8 121.8(7) . .
C3 C2 C8 118.3(7) . .
C1 C2 H2 120.0 . .
C3 C2 H2 120.0 . .
C4 C3 C2 119.8(5) . .
C4 C3 H3 120.1 . .
C2 C3 H3 120.1 . .
C3 C4 C5 120.2(5) . .
C3 C4 C7 119.9(11) . .
C5 C4 C7 119.9(11) . .
C4 C5 C6 120.0(5) . .
C4 C5 H5 120.0 . .
C6 C5 H5 120.0 . .
C1 C6 C5 119.8(5) . .
C1 C6 C8A 121.5(8) . .
C5 C6 C8A 118.7(8) . .
C1 C6 H6 120.1 . .
C5 C6 H6 120.1 . .
O1 C7 O2 126.8(14) . .
O1 C7 C4 118.3(15) . .
O2 C7 C4 114.5(13) . .
F2 C8 F3 106.7(11) . .
F2 C8 F1 105.7(11) . .
F3 C8 F1 106.0(11) . .
F2 C8 C2 114.0(9) . .
F3 C8 C2 112.0(9) . .
F1 C8 C2 111.9(9) . .
O3 C9 O3 145.7(18) 3_675 .
O3 C9 C10 107.1(9) 3_675 .
O3 C9 C10 107.1(9) . .
C11 C10 C11 120.7(6) . 3_675
C11 C10 C9 119.7(3) . .
C11 C10 C9 119.7(3) 3_675 .
C13 C11 C10 118.9(6) 3_675 .
N1 C11 C10 119.0(6) . .
C13 C11 H11 121.1 3_675 .
N1 C11 H11 121.1 . .
C10 C11 H11 120.0 . .
C13 C12 C13 119.3(7) . 3_675
N1 C12 N1 119.4(7) . 3_675
C13 C12 C12 120.3(4) . 5_576
N1 C12 C12 120.3(4) . 5_576
C13 C12 C12 120.3(4) 3_675 5_576
N1 C12 C12 120.3(4) 3_675 5_576
N1 C12 Cu1 48.0(4) . .
N1 C12 Cu1 167.3(4) 3_675 .
C12 C12 Cu1 72.3(3) 5_576 .
N1 C12 Cu1 167.3(4) . 9_676
N1 C12 Cu1 48.0(4) 3_675 9_676
C12 C12 Cu1 72.3(3) 5_576 9_676
Cu1 C12 Cu1 144.7(5) . 9_676
C11 C13 C12 121.1(6) 3_675 .
C11 C13 H13 119.5 3_675 .
C12 C13 H13 119.5 . .
N2 C14 C15 168(7) . .
C14 C15 H15A 109.5 . .
C14 C15 H15B 109.5 . .
H15A C15 H15B 109.5 . .
C14 C15 H15C 109.5 . .
H15A C15 H15C 109.5 . .
H15B C15 H15C 109.5 . .
F3A C8A F1A 106.3(12) . .
F3A C8A F2A 107.1(12) . .
F1A C8A F2A 105.5(12) . .
F3A C8A C6 113.4(10) . .
F1A C8A C6 112.3(10) . .
F2A C8A C6 111.7(10) . .

loop_
_geom_bond_atom_site_label_1
_geom_bond_atom_site_label_2
_geom_bond_distance
_geom_bond_site_symmetry_2
I1 Cu1 2.60(4) .
Zr1 O4 2.130(7) 3_675
Zr1 O4 2.130(7) .
Zr1 O5 2.150(8) 9_677
Zr1 O5 2.150(8) 5_577
Zr1 O6 2.180(16) .
Zr1 O2 2.244(10) .
Zr1 O2 2.244(10) 13_655
Zr1 O3 2.242(14) .
Zr1 Zr1 3.474(3) 3_675
Zr1 Zr2 3.4964(16) .
Zr1 Zr2 3.4965(16) 9_677
Zr1 Zr1 3.510(3) 11_557
Zr2 O5 2.172(16) .
Zr2 O5 2.172(16) 5_577
Zr2 O4 2.160(14) .
Zr2 O4 2.160(14) 11_557
Zr2 O1 2.231(8) 5_577
Zr2 O1 2.231(8) 14_575
Zr2 O1 2.231(8) 11_557
Zr2 O1 2.232(8) .
Zr2 Zr1 3.4964(16) 9_677
Zr2 Zr1 3.4964(16) 11_557
Zr2 Zr1 3.4964(16) 3_675
Cu1 N1 1.86(2) .
Cu1 N1 1.86(2) 11_556
Cu1 C12 2.48(3) .
Cu1 C12 2.48(3) 5_576
Cu1 I1 2.60(4) 13_655
F1 C8 1.338(9) .
F2 C8 1.322(9) .
F3 C8 1.333(9) .
F1A C8A 1.333(10) .
F2A C8A 1.336(10) .
F3A C8A 1.320(9) .
O1 C7 1.220(18) .
O2 C7 1.31(2) .
O3 C9 1.355(9) .
O4 Zr1 2.130(7) 3_675
O5 Zr1 2.150(8) 9_677
O5 Zr1 2.150(8) 3_675
N1 C11 1.390(8) .
N1 C12 1.393(8) .
N2 C14 1.138(10) .
C1 C2 1.389(7) .
C1 C6 1.392(8) .
C1 C1 1.522(17) 8_666
C2 C3 1.399(8) .
C2 C8 1.496(9) .
C2 H2 0.9500 .
C3 C4 1.387(8) .
C3 H3 0.9500 .
C4 C5 1.388(8) .
C4 C7 1.471(16) .
C5 C6 1.394(8) .
C5 H5 0.9500 .
C6 C8A 1.498(9) .
C6 H6 0.9500 .
C9 O3 1.354(9) 3_675
C9 C10 1.510(10) .
C10 C11 1.404(8) .
C10 C11 1.404(8) 3_675
C11 C13 1.390(8) 3_675
C11 H11 0.9501 .
C12 C13 1.393(8) .
C12 C13 1.393(8) 3_675
C12 N1 1.393(8) 3_675
C12 C12 1.505(10) 5_576
C12 Cu1 2.48(3) 9_676
C13 C11 1.390(8) 3_675
C13 H13 0.9500 .
C14 C15 1.489(10) .
C15 H15A 0.9800 .
C15 H15B 0.9800 .
C15 H15C 0.9800 .
